data_4033122
loop_
_publ_author_name
'Ota, Koichiro'
'Yamazaki, Ikuma'
'Saigoku, Takahiro'
'Fukui, Mei'
'Miyata, Tomoki'
'Kamaike, Kazuo'
'Shirahata, Tatsuya'
'Mizuno, Fumi'
'Asada, Yoshihisa'
'Hirotani, Masao'
'Ino, Chieko'
'Yoshikawa, Takafumi'
'Kobayashi, Yoshinori'
'Miyaoka, Hiroaki'

_publ_section_title
;
 Phellilane L, Sesquiterpene Metabolite of Phellinus linteus: Isolation,
 Structure Elucidation, and Asymmetric Total Synthesis.
;
_journal_issue 23
_journal_name_full 'The Journal of organic chemistry'
_journal_page_first 12377
_journal_page_last 12385
_journal_paper_doi 10.1021/acs.joc.7b02141
_journal_volume 82
_journal_year 2017
_chemical_absolute_configuration unk
_chemical_formula_moiety 'C15 H26 O2'
_chemical_formula_sum 'C15 H26 O2'
_chemical_formula_weight 238.36
_space_group_crystal_system monoclinic
_space_group_IT_number 4
_space_group_name_Hall 'P 2yb'
_space_group_name_H-M_alt 'P 1 21 1'
_symmetry_space_group_name_Hall 'P 2yb'
_symmetry_space_group_name_H-M 'P 1 21 1'
_atom_sites_solution_hydrogens mixed
_audit_creation_date 2017-01-11
_audit_creation_method SHELXL-2014
_audit_update_record
;
2017-01-11 # Formatted by publCIF

;
_cell_angle_alpha 90
_cell_angle_beta 98.0830(10)
_cell_angle_gamma 90
_cell_formula_units_Z 4
_cell_length_a 7.7181(4)
_cell_length_b 7.1084(4)
_cell_length_c 26.1890(15)
_cell_measurement_reflns_used 4842
_cell_measurement_temperature 90
_cell_measurement_theta_max 27.51
_cell_measurement_theta_min 2.67
_cell_volume 1422.54(14)
_computing_cell_refinement 'APEX2 V2014.11-0 (Bruker AXS Inc.,2014)'
_computing_data_collection 'APEX2 V2014.11-0 (Bruker AXS Inc.,2014)'
_computing_data_reduction 'SAINT V8.34a (Bruker AXS Inc., 2013)'
_computing_molecular_graphics 'Platon (A.L.Spek, 2003)'
_computing_publication_material
;
pubCIF (Westrip, 2010) and enCIFer (Allen et al. 2004)
;
_computing_structure_refinement 'SHELXL-2014/7 (Sheldrick, 2014)'
_computing_structure_solution 'SHELXTL XT Intrinsic Phasing (Sheldrick, 2013)'
_diffrn_ambient_temperature 90
_diffrn_detector_area_resol_mean 8.333
_diffrn_measured_fraction_theta_full 0.998
_diffrn_measured_fraction_theta_max 0.998
_diffrn_measurement_device_type 'Bruker SMART APEX II CCD'
_diffrn_measurement_method 'phi and omega scans'
_diffrn_radiation_monochromator 'Bruker Helios multilayer confocal mirror'
_diffrn_radiation_type MoK\a
_diffrn_radiation_wavelength 0.71073
_diffrn_reflns_av_R_equivalents 0.0259
_diffrn_reflns_av_unetI/netI 0.0315
_diffrn_reflns_Laue_measured_fraction_full 0.998
_diffrn_reflns_Laue_measured_fraction_max 0.998
_diffrn_reflns_limit_h_max 9
_diffrn_reflns_limit_h_min -9
_diffrn_reflns_limit_k_max 8
_diffrn_reflns_limit_k_min -8
_diffrn_reflns_limit_l_max 31
_diffrn_reflns_limit_l_min -31
_diffrn_reflns_number 14070
_diffrn_reflns_point_group_measured_fraction_full 0.993
_diffrn_reflns_point_group_measured_fraction_max 0.993
_diffrn_reflns_theta_full 25.000
_diffrn_reflns_theta_max 25.028
_diffrn_reflns_theta_min 1.571
_diffrn_source 'rotating anode'
_diffrn_source_type 'Bruker TXS fine-focus rotating anode'
_exptl_absorpt_coefficient_mu 0.071
_exptl_absorpt_correction_T_max 0.998
_exptl_absorpt_correction_T_min 0.956
_exptl_absorpt_correction_type numerical
_exptl_absorpt_process_details
;
Crystal Faces plugin in Bruker APEX2 software
;
_exptl_crystal_colour colourless
_exptl_crystal_density_diffrn 1.113
_exptl_crystal_description block
_exptl_crystal_F_000 528
_exptl_crystal_size_max 0.184
_exptl_crystal_size_mid 0.043
_exptl_crystal_size_min 0.033
_refine_diff_density_max 0.182
_refine_diff_density_min -0.175
_refine_diff_density_rms 0.031
_refine_ls_abs_structure_details
;
 Flack x determined using 1791 quotients [(I+)-(I-)]/[(I+)+(I-)]
 (Parsons, Flack and Wagner, Acta Cryst. B69 (2013) 249-259).
;
_refine_ls_abs_structure_Flack -0.2(4)
_refine_ls_extinction_method none
_refine_ls_goodness_of_fit_ref 1.036
_refine_ls_hydrogen_treatment mixed
_refine_ls_matrix_type full
_refine_ls_number_parameters 327
_refine_ls_number_reflns 5008
_refine_ls_number_restraints 217
_refine_ls_restrained_S_all 1.083
_refine_ls_R_factor_all 0.0421
_refine_ls_R_factor_gt 0.0348
_refine_ls_shift/su_max 0.001
_refine_ls_shift/su_mean 0.000
_refine_ls_structure_factor_coef Fsqd
_refine_ls_weighting_details 'w=1/[\s^2^(Fo^2^)+(0.0468P)^2^+0.1271P] where P=(Fo^2^+2Fc^2^)/3'
_refine_ls_weighting_scheme calc
_refine_ls_wR_factor_gt 0.0829
_refine_ls_wR_factor_ref 0.0870
_reflns_Friedel_coverage 0.829
_reflns_Friedel_fraction_full 0.988
_reflns_Friedel_fraction_max 0.988
_reflns_number_gt 4423
_reflns_number_total 5008
_reflns_threshold_expression 'I > 2\s(I)'
_cod_data_source_file jo7b02141_si_003.cif
_cod_data_source_block P21m_a
_cod_depositor_comments 'Adding full bibliography for 4033121--4033122.cif.'
_cod_database_code 4033122
_publcif_datablock.id {4baced12-9f56-416e-b684-46586ecfb5f0}

_shelx_space_group_comment
;
The symmetry employed for this shelxl refinement is uniquely defined
by the following loop, which should always be used as a source of
symmetry information in preference to the above space-group names.
They are only intended as comments.
;
_shelx_estimated_absorpt_t_min 0.987
_shelx_estimated_absorpt_t_max 0.998
_publcif_info_exptl_table_max_cols 4
_publcif_info_exptl_table_use_headnotes n

loop_
_space_group_symop_operation_xyz
'x, y, z'
'-x, y+1/2, -z'

loop_
_atom_site_label
_atom_site_type_symbol
_atom_site_fract_x
_atom_site_fract_y
_atom_site_fract_z
_atom_site_U_iso_or_equiv
_atom_site_adp_type
_atom_site_occupancy
_atom_site_site_symmetry_order
_atom_site_calc_flag
_atom_site_refinement_flags_posn
_atom_site_refinement_flags_adp
C1 C 0.9864(3) 0.3099(3) 0.40173(8) 0.0179(4) Uani 1 1 d . U
C2 C 0.8236(3) 0.1858(3) 0.39471(8) 0.0171(4) Uani 1 1 d . U
H2 H 0.8091 0.1088 0.3624 0.021 Uiso 1 1 calc R U
C3 C 0.7577(3) 0.0921(3) 0.43966(8) 0.0177(4) Uani 1 1 d . U
H3 H 0.8222 0.1307 0.4739 0.021 Uiso 1 1 calc R U
C4 C 0.6540(3) 0.2502(3) 0.41119(8) 0.0179(4) Uani 1 1 d . U
H4A H 0.5440 0.2173 0.3888 0.021 Uiso 1 1 calc R U
H4B H 0.6530 0.3735 0.4288 0.021 Uiso 1 1 calc R U
C5 C 0.6929(3) -0.1098(3) 0.43845(8) 0.0188(4) Uani 1 1 d . U
C6 C 0.5602(3) -0.1313(3) 0.47601(9) 0.0231(5) Uani 1 1 d . U
H6A H 0.5294 -0.2643 0.4786 0.035 Uiso 1 1 calc R U
H6B H 0.4548 -0.0587 0.4635 0.035 Uiso 1 1 calc R U
H6C H 0.6112 -0.0846 0.5100 0.035 Uiso 1 1 calc R U
C7 C 0.6136(3) -0.1791(3) 0.38527(9) 0.0210(5) Uani 1 1 d . U
H7A H 0.7015 -0.1718 0.3617 0.032 Uiso 1 1 calc R U
H7B H 0.5129 -0.1003 0.3721 0.032 Uiso 1 1 calc R U
H7C H 0.5752 -0.3098 0.3877 0.032 Uiso 1 1 calc R U
C8 C 1.1489(3) 0.1857(3) 0.40713(9) 0.0220(5) Uani 1 1 d . U
H8A H 1.2538 0.2649 0.4127 0.033 Uiso 1 1 calc R U
H8B H 1.1495 0.1118 0.3756 0.033 Uiso 1 1 calc R U
H8C H 1.1480 0.1007 0.4365 0.033 Uiso 1 1 calc R U
C9 C 0.9780(3) 0.4528(3) 0.35708(8) 0.0190(4) Uani 1 1 d . U
H9 H 0.8726 0.5328 0.3591 0.023 Uiso 1 1 calc R U
C10 C 1.1346(3) 0.5874(3) 0.36100(9) 0.0222(4) Uani 1 1 d . U
H10A H 1.1598 0.6376 0.3965 0.027 Uiso 1 1 calc R U
H10B H 1.2394 0.5185 0.3533 0.027 Uiso 1 1 calc R U
C11 C 1.0947(3) 0.7493(4) 0.32304(9) 0.0236(4) Uani 1 1 d . U
H11A H 1.0133 0.8377 0.3367 0.028 Uiso 1 1 calc R U
H11B H 1.2044 0.8182 0.3203 0.028 Uiso 1 1 calc R U
C12 C 1.0147(3) 0.6855(4) 0.26998(9) 0.0230(4) Uani 1 1 d . U
C13 C 0.9562(3) 0.5106(4) 0.26163(9) 0.0226(4) Uani 1 1 d . U
H13 H 0.9138 0.4755 0.2271 0.027 Uiso 1 1 calc R U
C14 C 0.9524(3) 0.3640(4) 0.30309(8) 0.0215(4) Uani 1 1 d . U
H14A H 1.0462 0.2707 0.3008 0.026 Uiso 1 1 calc R U
H14B H 0.8389 0.2971 0.2975 0.026 Uiso 1 1 calc R U
C15 C 1.0020(3) 0.8328(4) 0.22850(9) 0.0301(6) Uani 1 1 d . U
H15A H 0.9534 0.7765 0.1954 0.045 Uiso 1 1 calc R U
H15B H 1.1188 0.8830 0.2261 0.045 Uiso 1 1 calc R U
H15C H 0.9255 0.9349 0.2369 0.045 Uiso 1 1 calc R U
C1B C 0.5104(3) 0.7006(3) 0.09456(8) 0.0184(4) Uani 1 1 d . U
C2B C 0.6723(3) 0.5757(3) 0.10516(9) 0.0186(4) Uani 1 1 d . U
H2B H 0.6793 0.5004 0.1376 0.022 Uiso 1 1 calc R U
C3B C 0.8474(3) 0.6374(3) 0.09169(8) 0.0200(4) Uani 1 1 d . U
H3B1 H 0.9533 0.6043 0.1159 0.024 Uiso 1 1 calc R U
H3B2 H 0.8533 0.7596 0.0739 0.024 Uiso 1 1 calc R U
C4B C 0.7470(3) 0.4790(3) 0.06226(9) 0.0188(4) Uani 1 1 d . U
H4B1 H 0.6895 0.5164 0.0271 0.023 Uiso 1 1 calc R U
C5B C 0.8087(3) 0.2760(3) 0.06550(8) 0.0194(4) Uani 1 1 d . U
C6B C 0.9487(3) 0.2484(4) 0.03034(9) 0.0247(5) Uani 1 1 d . U
H6B1 H 0.9770 0.1144 0.0287 0.037 Uiso 1 1 calc R U
H6B2 H 1.0541 0.3188 0.0441 0.037 Uiso 1 1 calc R U
H6B3 H 0.9046 0.2944 -0.0043 0.037 Uiso 1 1 calc R U
C7B C 0.8772(3) 0.2087(3) 0.11985(9) 0.0230(5) Uani 1 1 d . U
H7B1 H 0.7840 0.2185 0.1416 0.034 Uiso 1 1 calc R U
H7B2 H 0.9766 0.2869 0.1343 0.034 Uiso 1 1 calc R U
H7B3 H 0.9149 0.0774 0.1186 0.034 Uiso 1 1 calc R U
C8B C 0.3477(3) 0.5764(3) 0.08647(9) 0.0230(5) Uani 1 1 d . U
H8B1 H 0.2434 0.6555 0.0784 0.035 Uiso 1 1 calc R U
H8B2 H 0.3396 0.5045 0.1180 0.035 Uiso 1 1 calc R U
H8B3 H 0.3554 0.4895 0.0578 0.035 Uiso 1 1 calc R U
C9B C 0.5087(3) 0.8457(3) 0.13840(8) 0.0198(4) Uani 1 1 d . U
H9B H 0.6170 0.9233 0.1389 0.024 Uiso 1 1 calc R U
C10B C 0.3543(3) 0.9825(3) 0.13014(9) 0.0223(4) Uani 1 1 d . U
H10C H 0.3410 1.0325 0.0945 0.027 Uiso 1 1 calc R U
H10D H 0.2451 0.9156 0.1348 0.027 Uiso 1 1 calc R U
C11B C 0.3848(3) 1.1445(4) 0.16857(9) 0.0242(4) Uani 1 1 d . U
H11C H 0.4717 1.2319 0.1572 0.029 Uiso 1 1 calc R U
H11D H 0.2739 1.2147 0.1684 0.029 Uiso 1 1 calc R U
C12B C 0.4488(3) 1.0816(4) 0.22274(9) 0.0251(4) Uani 1 1 d . U
C13B C 0.5050(3) 0.9069(4) 0.23286(9) 0.0256(4) Uani 1 1 d . U
H13B H 0.5402 0.8735 0.2679 0.031 Uiso 1 1 calc R U
C14B C 0.5166(3) 0.7587(4) 0.19250(9) 0.0237(4) Uani 1 1 d . U
H14C H 0.4188 0.6686 0.1926 0.028 Uiso 1 1 calc R U
H14D H 0.6276 0.6884 0.2010 0.028 Uiso 1 1 calc R U
C15B C 0.4449(4) 1.2287(4) 0.26376(10) 0.0347(6) Uani 1 1 d . U
H15D H 0.4875 1.1742 0.2976 0.052 Uiso 1 1 calc R U
H15E H 0.3246 1.2734 0.2634 0.052 Uiso 1 1 calc R U
H15F H 0.5200 1.3344 0.2570 0.052 Uiso 1 1 calc R U
O1 O 0.9969(2) 0.4107(2) 0.44991(6) 0.0184(4) Uani 1 1 d . U
O2 O 0.8421(2) -0.2311(2) 0.45419(6) 0.0196(4) Uani 1 1 d . U
O1B O 0.5113(2) 0.7984(2) 0.04645(6) 0.0197(4) Uani 1 1 d . U
O2B O 0.6589(2) 0.1576(2) 0.04806(6) 0.0201(4) Uani 1 1 d . U
H2O H 0.893(3) -0.185(4) 0.4839(10) 0.030 Uiso 1 1 d . U
H1O H 0.932(3) 0.506(4) 0.4471(10) 0.030 Uiso 1 1 d . U
H2OB H 0.604(3) 0.209(4) 0.0182(10) 0.030 Uiso 1 1 d . U
H1OB H 0.571(3) 0.901(4) 0.0508(10) 0.030 Uiso 1 1 d . U

loop_
_atom_site_aniso_label
_atom_site_aniso_U_11
_atom_site_aniso_U_22
_atom_site_aniso_U_33
_atom_site_aniso_U_23
_atom_site_aniso_U_13
_atom_site_aniso_U_12
C1 0.0174(8) 0.0174(8) 0.0184(8) -0.0044(7) 0.0011(7) 0.0000(7)
C2 0.0167(8) 0.0157(8) 0.0186(8) -0.0014(7) 0.0012(6) 0.0006(7)
C3 0.0175(8) 0.0159(8) 0.0193(8) 0.0000(7) 0.0013(6) 0.0019(7)
C4 0.0170(8) 0.0158(9) 0.0207(8) 0.0007(8) 0.0019(7) 0.0013(7)
C5 0.0192(9) 0.0157(9) 0.0208(8) 0.0018(8) 0.0004(7) 0.0029(7)
C6 0.0229(11) 0.0182(12) 0.0283(12) 0.0048(10) 0.0036(9) 0.0014(10)
C7 0.0228(11) 0.0164(12) 0.0223(11) 0.0014(9) -0.0025(9) -0.0001(9)
C8 0.0196(11) 0.0219(12) 0.0235(11) -0.0052(10) -0.0006(9) 0.0000(10)
C9 0.0174(8) 0.0199(8) 0.0196(8) -0.0028(7) 0.0024(7) -0.0020(7)
C10 0.0211(8) 0.0232(9) 0.0221(9) -0.0031(8) 0.0027(7) -0.0045(8)
C11 0.0228(9) 0.0250(9) 0.0234(9) -0.0024(8) 0.0045(7) -0.0063(8)
C12 0.0217(8) 0.0268(9) 0.0211(8) -0.0017(8) 0.0054(7) -0.0038(8)
C13 0.0219(9) 0.0268(9) 0.0193(9) -0.0026(8) 0.0033(7) -0.0032(8)
C14 0.0208(8) 0.0239(9) 0.0199(8) -0.0029(8) 0.0030(7) -0.0039(8)
C15 0.0328(13) 0.0331(14) 0.0246(12) 0.0012(11) 0.0046(10) -0.0076(11)
C1B 0.0173(8) 0.0185(9) 0.0191(8) 0.0040(7) 0.0010(7) -0.0013(7)
C2B 0.0171(8) 0.0176(8) 0.0205(8) 0.0001(7) 0.0004(6) -0.0024(7)
C3B 0.0177(8) 0.0179(9) 0.0239(9) -0.0029(8) 0.0012(7) -0.0019(7)
C4B 0.0167(8) 0.0175(9) 0.0215(8) -0.0011(7) 0.0007(7) -0.0027(7)
C5B 0.0176(9) 0.0171(9) 0.0224(9) -0.0011(8) -0.0011(7) -0.0032(7)
C6B 0.0235(12) 0.0210(12) 0.0294(12) -0.0050(10) 0.0035(10) -0.0030(10)
C7B 0.0210(11) 0.0204(12) 0.0258(12) -0.0008(10) -0.0029(9) 0.0006(9)
C8B 0.0204(11) 0.0209(12) 0.0263(12) 0.0058(10) -0.0019(9) -0.0005(10)
C9B 0.0172(8) 0.0220(8) 0.0201(8) 0.0042(7) 0.0021(7) 0.0006(7)
C10B 0.0188(8) 0.0253(9) 0.0228(9) 0.0043(8) 0.0027(7) 0.0029(8)
C11B 0.0209(9) 0.0274(10) 0.0245(9) 0.0025(8) 0.0041(7) 0.0050(8)
C12B 0.0216(8) 0.0313(9) 0.0230(9) 0.0011(8) 0.0056(7) 0.0038(8)
C13B 0.0241(9) 0.0319(10) 0.0211(9) 0.0035(8) 0.0042(7) 0.0038(8)
C14B 0.0225(8) 0.0272(10) 0.0214(9) 0.0048(8) 0.0032(7) 0.0033(8)
C15B 0.0349(13) 0.0395(15) 0.0296(13) -0.0029(12) 0.0037(10) 0.0091(12)
O1 0.0204(8) 0.0159(9) 0.0180(8) -0.0029(7) -0.0005(6) 0.0034(7)
O2 0.0213(8) 0.0161(9) 0.0196(8) -0.0017(7) -0.0031(6) 0.0051(7)
O1B 0.0232(9) 0.0164(9) 0.0182(8) 0.0027(7) -0.0008(6) -0.0033(7)
O2B 0.0200(8) 0.0164(9) 0.0218(8) 0.0022(7) -0.0045(7) -0.0045(7)

loop_
_atom_type_symbol
_atom_type_description
_atom_type_scat_dispersion_real
_atom_type_scat_dispersion_imag
_atom_type_scat_source
C C 0.0033 0.0016 'International Tables Vol C Tables 4.2.6.8 and 6.1.1.4'
H H 0.0000 0.0000 'International Tables Vol C Tables 4.2.6.8 and 6.1.1.4'
O O 0.0106 0.0060 'International Tables Vol C Tables 4.2.6.8 and 6.1.1.4'

loop_
_geom_angle_atom_site_label_1
_geom_angle_atom_site_label_2
_geom_angle_atom_site_label_3
_geom_angle
O1 C1 C8 105.17(17)
O1 C1 C2 109.70(17)
C8 C1 C2 109.3(2)
O1 C1 C9 109.06(18)
C8 C1 C9 113.42(18)
C2 C1 C9 110.10(17)
C3 C2 C4 60.44(14)
C3 C2 C1 121.73(18)
C4 C2 C1 121.59(19)
C3 C2 H2 114.2
C4 C2 H2 114.2
C1 C2 H2 114.2
C2 C3 C4 59.90(14)
C2 C3 C5 123.31(19)
C4 C3 C5 122.79(19)
C2 C3 H3 113.5
C4 C3 H3 113.5
C5 C3 H3 113.5
C2 C4 C3 59.66(14)
C2 C4 H4A 117.8
C3 C4 H4A 117.8
C2 C4 H4B 117.8
C3 C4 H4B 117.8
H4A C4 H4B 114.9
O2 C5 C3 108.04(17)
O2 C5 C7 105.60(18)
C3 C5 C7 114.44(19)
O2 C5 C6 109.60(18)
C3 C5 C6 109.27(19)
C7 C5 C6 109.76(19)
C5 C6 H6A 109.5
C5 C6 H6B 109.5
H6A C6 H6B 109.5
C5 C6 H6C 109.5
H6A C6 H6C 109.5
H6B C6 H6C 109.5
C5 C7 H7A 109.5
C5 C7 H7B 109.5
H7A C7 H7B 109.5
C5 C7 H7C 109.5
H7A C7 H7C 109.5
H7B C7 H7C 109.5
C1 C8 H8A 109.5
C1 C8 H8B 109.5
H8A C8 H8B 109.5
C1 C8 H8C 109.5
H8A C8 H8C 109.5
H8B C8 H8C 109.5
C14 C9 C10 108.43(18)
C14 C9 C1 114.40(19)
C10 C9 C1 114.29(18)
C14 C9 H9 106.4
C10 C9 H9 106.4
C1 C9 H9 106.4
C11 C10 C9 110.01(18)
C11 C10 H10A 109.7
C9 C10 H10A 109.7
C11 C10 H10B 109.7
C9 C10 H10B 109.7
H10A C10 H10B 108.2
C12 C11 C10 113.2(2)
C12 C11 H11A 108.9
C10 C11 H11A 108.9
C12 C11 H11B 108.9
C10 C11 H11B 108.9
H11A C11 H11B 107.8
C13 C12 C15 123.1(2)
C13 C12 C11 121.2(2)
C15 C12 C11 115.7(2)
C12 C13 C14 124.6(2)
C12 C13 H13 117.7
C14 C13 H13 117.7
C13 C14 C9 111.5(2)
C13 C14 H14A 109.3
C9 C14 H14A 109.3
C13 C14 H14B 109.3
C9 C14 H14B 109.3
H14A C14 H14B 108.0
C12 C15 H15A 109.5
C12 C15 H15B 109.5
H15A C15 H15B 109.5
C12 C15 H15C 109.5
H15A C15 H15C 109.5
H15B C15 H15C 109.5
O1B C1B C8B 105.27(17)
O1B C1B C2B 109.59(17)
C8B C1B C2B 109.02(19)
O1B C1B C9B 109.22(18)
C8B C1B C9B 113.41(19)
C2B C1B C9B 110.20(17)
C4B C2B C3B 60.45(14)
C4B C2B C1B 121.45(19)
C3B C2B C1B 121.7(2)
C4B C2B H2B 114.3
C3B C2B H2B 114.3
C1B C2B H2B 114.3
C2B C3B C4B 59.47(15)
C2B C3B H3B1 117.8
C4B C3B H3B1 117.8
C2B C3B H3B2 117.8
C4B C3B H3B2 117.8
H3B1 C3B H3B2 115.0
C2B C4B C3B 60.08(15)
C2B C4B C5B 123.0(2)
C3B C4B C5B 122.97(19)
C2B C4B H4B1 113.6
C3B C4B H4B1 113.6
C5B C4B H4B1 113.6
O2B C5B C4B 107.69(17)
O2B C5B C7B 105.54(18)
C4B C5B C7B 114.6(2)
O2B C5B C6B 109.60(18)
C4B C5B C6B 109.35(19)
C7B C5B C6B 109.95(19)
C5B C6B H6B1 109.5
C5B C6B H6B2 109.5
H6B1 C6B H6B2 109.5
C5B C6B H6B3 109.5
H6B1 C6B H6B3 109.5
H6B2 C6B H6B3 109.5
C5B C7B H7B1 109.5
C5B C7B H7B2 109.5
H7B1 C7B H7B2 109.5
C5B C7B H7B3 109.5
H7B1 C7B H7B3 109.5
H7B2 C7B H7B3 109.5
C1B C8B H8B1 109.5
C1B C8B H8B2 109.5
H8B1 C8B H8B2 109.5
C1B C8B H8B3 109.5
H8B1 C8B H8B3 109.5
H8B2 C8B H8B3 109.5
C10B C9B C14B 108.34(18)
C10B C9B C1B 114.01(18)
C14B C9B C1B 114.3(2)
C10B C9B H9B 106.5
C14B C9B H9B 106.5
C1B C9B H9B 106.5
C11B C10B C9B 109.97(18)
C11B C10B H10C 109.7
C9B C10B H10C 109.7
C11B C10B H10D 109.7
C9B C10B H10D 109.7
H10C C10B H10D 108.2
C12B C11B C10B 113.4(2)
C12B C11B H11C 108.9
C10B C11B H11C 108.9
C12B C11B H11D 108.9
C10B C11B H11D 108.9
H11C C11B H11D 107.7
C13B C12B C15B 123.1(2)
C13B C12B C11B 121.4(2)
C15B C12B C11B 115.5(2)
C12B C13B C14B 124.3(2)
C12B C13B H13B 117.8
C14B C13B H13B 117.8
C13B C14B C9B 111.5(2)
C13B C14B H14C 109.3
C9B C14B H14C 109.3
C13B C14B H14D 109.3
C9B C14B H14D 109.3
H14C C14B H14D 108.0
C12B C15B H15D 109.5
C12B C15B H15E 109.5
H15D C15B H15E 109.5
C12B C15B H15F 109.5
H15D C15B H15F 109.5
H15E C15B H15F 109.5
C1 O1 H1O 111.4(18)
C5 O2 H2O 105.5(18)
C1B O1B H1OB 111.2(18)
C5B O2B H2OB 106.9(17)

loop_
_geom_bond_atom_site_label_1
_geom_bond_atom_site_label_2
_geom_bond_distance
C1 O1 1.443(3)
C1 C8 1.524(3)
C1 C2 1.525(3)
C1 C9 1.544(3)
C2 C3 1.502(3)
C2 C4 1.506(3)
C2 H2 1.0000
C3 C4 1.514(3)
C3 C5 1.519(3)
C3 H3 1.0000
C4 H4A 0.9900
C4 H4B 0.9900
C5 O2 1.451(3)
C5 C7 1.522(3)
C5 C6 1.524(3)
C6 H6A 0.9800
C6 H6B 0.9800
C6 H6C 0.9800
C7 H7A 0.9800
C7 H7B 0.9800
C7 H7C 0.9800
C8 H8A 0.9800
C8 H8B 0.9800
C8 H8C 0.9800
C9 C14 1.536(3)
C9 C10 1.533(3)
C9 H9 1.0000
C10 C11 1.523(3)
C10 H10A 0.9900
C10 H10B 0.9900
C11 C12 1.509(3)
C11 H11A 0.9900
C11 H11B 0.9900
C12 C13 1.331(3)
C12 C15 1.502(3)
C13 C14 1.508(3)
C13 H13 0.9500
C14 H14A 0.9900
C14 H14B 0.9900
C15 H15A 0.9800
C15 H15B 0.9800
C15 H15C 0.9800
C1B O1B 1.440(3)
C1B C8B 1.525(3)
C1B C2B 1.526(3)
C1B C9B 1.545(3)
C2B C4B 1.500(3)
C2B C3B 1.509(3)
C2B H2B 1.0000
C3B C4B 1.515(3)
C3B H3B1 0.9900
C3B H3B2 0.9900
C4B C5B 1.518(3)
C4B H4B1 1.0000
C5B O2B 1.451(3)
C5B C7B 1.524(3)
C5B C6B 1.527(3)
C6B H6B1 0.9800
C6B H6B2 0.9800
C6B H6B3 0.9800
C7B H7B1 0.9800
C7B H7B2 0.9800
C7B H7B3 0.9800
C8B H8B1 0.9800
C8B H8B2 0.9800
C8B H8B3 0.9800
C9B C10B 1.530(3)
C9B C14B 1.539(3)
C9B H9B 1.0000
C10B C11B 1.526(3)
C10B H10C 0.9900
C10B H10D 0.9900
C11B C12B 1.503(3)
C11B H11C 0.9900
C11B H11D 0.9900
C12B C13B 1.330(4)
C12B C15B 1.502(4)
C13B C14B 1.504(4)
C13B H13B 0.9500
C14B H14C 0.9900
C14B H14D 0.9900
C15B H15D 0.9800
C15B H15E 0.9800
C15B H15F 0.9800
O1 H1O 0.84(3)
O2 H2O 0.88(3)
O1B H1OB 0.86(3)
O2B H2OB 0.91(3)

loop_
_publcif_info_tables.block_id
_publcif_info_tables.reference_item
{4baced12-9f56-416e-b684-46586ecfb5f0} '_publcif_info_datablock.publ_exptl'

loop_
_publcif_info_cif.paper_type
EX

loop_
_publcif_info_datablock.id
_publcif_info_datablock.publ_exptl
_publcif_info_datablock.publ_geom
_publcif_info_datablock.structure
{4baced12-9f56-416e-b684-46586ecfb5f0} y y y

loop_
_publcif_info_exptl_table_extra_item
sin_theta_over_lambda_max
